data_4131558
loop_
_publ_author_name
'Wang, Wenqing'
'Li, Jing'
'Yin, Lei'
'Zhao, Yue'
'Ouyang, Zhongwen'
'Wang, Xinping'
'Wang, Zhenxing'
'Song, You'
'Power, Philip P.'

_publ_section_title
;
 Half-Sandwich Metal Carbonyl Complexes as Precursors to Functional
 Materials: From a Near-Infrared-Absorbing Dye to a Single-Molecule
 Magnet.
;
_journal_issue 34
_journal_name_full 'Journal of the American Chemical Society'
_journal_page_first 12069
_journal_page_last 12075
_journal_paper_doi 10.1021/jacs.7b06795
_journal_volume 139
_journal_year 2017
_chemical_formula_sum 'C41 H22 Al2 Cl4 Cr2 F48 O11'
_chemical_formula_weight 1902.35
_space_group_IT_number 2
_space_group_name_Hall '-P 1'
_space_group_name_H-M_alt 'P -1'
_symmetry_cell_setting triclinic
_symmetry_space_group_name_H-M 'P -1'
_atom_sites_solution_hydrogens geom
_atom_sites_solution_primary direct
_atom_sites_solution_secondary difmap
_audit_creation_method SHELXL-97
_cell_angle_alpha 94.524(3)
_cell_angle_beta 101.870(3)
_cell_angle_gamma 113.421(3)
_cell_formula_units_Z 2
_cell_length_a 14.4259(17)
_cell_length_b 15.0142(19)
_cell_length_c 16.918(2)
_cell_measurement_reflns_used 9893
_cell_measurement_temperature 123(2)
_cell_measurement_theta_max 27.60
_cell_measurement_theta_min 2.59
_cell_volume 3237.4(7)
_computing_cell_refinement 'Bruker SMART'
_computing_data_collection 'Bruker SMART'
_computing_data_reduction 'Bruker SAINT'
_computing_molecular_graphics 'Bruker SHELXTL'
_computing_publication_material 'Bruker SHELXTL'
_computing_structure_refinement 'Bruker SHELXTL'
_computing_structure_solution 'Bruker SHELXTL'
_diffrn_ambient_temperature 123(2)
_diffrn_measured_fraction_theta_full 0.981
_diffrn_measured_fraction_theta_max 0.981
_diffrn_measurement_device_type 'CCD area detector'
_diffrn_measurement_method 'phi and omega scans'
_diffrn_radiation_monochromator graphite
_diffrn_radiation_source 'fine-focus sealed tube'
_diffrn_radiation_type MoK\a
_diffrn_radiation_wavelength 0.71073
_diffrn_reflns_av_R_equivalents 0.0407
_diffrn_reflns_av_sigmaI/netI 0.0662
_diffrn_reflns_limit_h_max 12
_diffrn_reflns_limit_h_min -18
_diffrn_reflns_limit_k_max 18
_diffrn_reflns_limit_k_min -16
_diffrn_reflns_limit_l_max 21
_diffrn_reflns_limit_l_min -20
_diffrn_reflns_number 23400
_diffrn_reflns_theta_full 26.50
_diffrn_reflns_theta_max 26.50
_diffrn_reflns_theta_min 2.17
_exptl_absorpt_coefficient_mu 0.719
_exptl_absorpt_correction_T_max 0.8295
_exptl_absorpt_correction_T_min 0.8078
_exptl_absorpt_correction_type multi-scan
_exptl_crystal_colour green
_exptl_crystal_density_diffrn 1.951
_exptl_crystal_density_method 'not measured'
_exptl_crystal_description block
_exptl_crystal_F_000 1860
_exptl_crystal_size_max 0.31
_exptl_crystal_size_mid 0.28
_exptl_crystal_size_min 0.27
_refine_diff_density_max 1.711
_refine_diff_density_min -0.898
_refine_diff_density_rms 0.114
_refine_ls_extinction_method none
_refine_ls_goodness_of_fit_ref 1.088
_refine_ls_hydrogen_treatment mixed
_refine_ls_matrix_type full
_refine_ls_number_parameters 1029
_refine_ls_number_reflns 13156
_refine_ls_number_restraints 94
_refine_ls_restrained_S_all 1.102
_refine_ls_R_factor_all 0.0908
_refine_ls_R_factor_gt 0.0676
_refine_ls_shift/su_max 0.000
_refine_ls_shift/su_mean 0.000
_refine_ls_structure_factor_coef Fsqd
_refine_ls_weighting_details 'calc w=1/[\s^2^(Fo^2^)+(0.0997P)^2^+5.6638P] where P=(Fo^2^+2Fc^2^)/3'
_refine_ls_weighting_scheme calc
_refine_ls_wR_factor_gt 0.1872
_refine_ls_wR_factor_ref 0.2032
_reflns_number_gt 9579
_reflns_number_total 13156
_reflns_threshold_expression >2sigma(I)
_cod_data_source_file ja7b06795_si_003.cif
_cod_data_source_block 2
_cod_depositor_comments
;
The following automatic conversions were performed:

data item '_symmetry_cell_setting' value 'Triclinic' was changed to
'triclinic' in accordance with the
/home/saulius/struct/COD-crude-data/automatic-downloads/DataCite-retrospective/ACS/depositions/lib/dictionaries/cif_core.dic
dictionary named 'cif_core.dic' version 2.4.2 last updated on
2011-04-26.

Automatic conversion script
Id: cif_fix_values 6909 2019-04-08 15:41:33Z antanas 
;
_cod_original_cell_volume 3237.5(7)
_cod_original_sg_symbol_H-M 'P-1   '
_cod_database_code 4131558

loop_
_symmetry_equiv_pos_as_xyz
'x, y, z'
'-x, -y, -z'

loop_
_atom_site_label
_atom_site_type_symbol
_atom_site_fract_x
_atom_site_fract_y
_atom_site_fract_z
_atom_site_U_iso_or_equiv
_atom_site_adp_type
_atom_site_occupancy
_atom_site_symmetry_multiplicity
_atom_site_calc_flag
_atom_site_refinement_flags
_atom_site_disorder_assembly
_atom_site_disorder_group
Al2 Al 0.86203(9) 0.86401(9) 0.16938(7) 0.0200(3) Uani 1 1 d . . .
Al1 Al 0.52233(9) 0.89851(10) 0.26914(8) 0.0222(3) Uani 1 1 d . . .
C7 C 0.5146(4) 0.4752(3) 0.3746(3) 0.0372(11) Uani 1 1 d . . .
C12 C 0.4845(4) 0.3910(4) 0.3156(3) 0.0377(11) Uani 1 1 d . . .
H14A H 0.5359 0.3713 0.3039 0.045 Uiso 1 1 calc R . .
C11 C 0.3782(4) 0.3356(4) 0.2734(4) 0.0423(12) Uani 1 1 d . . .
H15A H 0.3588 0.2789 0.2334 0.051 Uiso 1 1 calc R . .
C10 C 0.3019(4) 0.3627(4) 0.2898(4) 0.0421(12) Uani 1 1 d . . .
H16A H 0.2305 0.3240 0.2621 0.050 Uiso 1 1 calc R . .
C9 C 0.3306(4) 0.4477(4) 0.3475(3) 0.0411(12) Uani 1 1 d . . .
H17A H 0.2790 0.4688 0.3566 0.049 Uiso 1 1 calc R . .
C8 C 0.4356(4) 0.5017(4) 0.3919(3) 0.0387(12) Uani 1 1 d . . .
H18A H 0.4539 0.5564 0.4337 0.046 Uiso 1 1 calc R . .
C6 C 0.6259(4) 0.5310(4) 0.4235(3) 0.0391(12) Uani 1 1 d . . .
C1 C 0.6665(5) 0.6332(4) 0.4517(3) 0.0482(15) Uani 1 1 d . . .
H20A H 0.6236 0.6674 0.4407 0.058 Uiso 1 1 calc R . .
C2 C 0.7708(5) 0.6832(5) 0.4962(3) 0.0554(18) Uani 1 1 d . . .
H21A H 0.7992 0.7526 0.5136 0.066 Uiso 1 1 calc R . .
C3 C 0.8331(6) 0.6360(6) 0.5154(4) 0.070(2) Uani 1 1 d . . .
H22A H 0.9034 0.6716 0.5473 0.084 Uiso 1 1 calc R . .
C4 C 0.7931(5) 0.5353(6) 0.4881(4) 0.068(2) Uani 1 1 d . . .
H23A H 0.8368 0.5020 0.5005 0.081 Uiso 1 1 calc R . .
C5 C 0.6900(5) 0.4825(5) 0.4428(4) 0.0489(14) Uani 1 1 d . . .
H24A H 0.6632 0.4133 0.4250 0.059 Uiso 1 1 calc R . .
C15 C 0.5209(4) 0.6141(3) 0.2668(3) 0.0284(10) Uani 1 1 d . . .
C14 C 0.3264(4) 0.5305(3) 0.2008(3) 0.0330(11) Uani 1 1 d . . .
C13 C 0.4526(4) 0.4575(4) 0.1588(3) 0.0384(12) Uani 1 1 d . . .
C1A C 0.8093(3) 0.7129(3) 0.2753(3) 0.0261(9) Uani 1 1 d . . .
H1AA H 0.7706 0.7028 0.3190 0.031 Uiso 1 1 calc R . .
C2A C 0.9249(4) 0.7458(4) 0.3169(3) 0.0362(11) Uani 1 1 d . . .
C3A C 0.7641(4) 0.6144(4) 0.2153(3) 0.0350(11) Uani 1 1 d . . .
C4A C 0.7265(3) 0.9616(3) 0.1019(3) 0.0256(9) Uani 1 1 d . . .
H4AA H 0.6488 0.9373 0.0851 0.031 Uiso 1 1 calc R . .
C5A C 0.7645(4) 0.9616(4) 0.0235(3) 0.0320(10) Uani 1 1 d . . .
C6A C 0.7726(4) 1.0652(3) 0.1532(3) 0.0295(10) Uani 1 1 d . . .
C7A C 0.9132(3) 0.7775(4) 0.0318(3) 0.0286(10) Uani 1 1 d . . .
H7AA H 0.9354 0.8403 0.0095 0.034 Uiso 1 1 calc R . .
C8A C 0.8308(4) 0.6934(4) -0.0368(3) 0.0369(11) Uani 1 1 d . . .
C9A C 1.0098(4) 0.7582(4) 0.0642(3) 0.0386(12) Uani 1 1 d . . .
C10A C 1.0767(3) 1.0110(3) 0.2414(3) 0.0265(9) Uani 1 1 d . . .
H10A H 1.1012 0.9577 0.2483 0.032 Uiso 1 1 calc R . .
C11A C 1.1139(4) 1.0804(4) 0.3240(3) 0.0384(12) Uani 1 1 d . . .
C12A C 1.1196(4) 1.0655(4) 0.1749(3) 0.0366(12) Uani 1 1 d . . .
C1B C 0.4347(3) 0.7671(3) 0.1155(3) 0.0246(9) Uani 1 1 d . . .
H1BA H 0.3862 0.7205 0.1435 0.030 Uiso 1 1 calc R . .
C2B C 0.4606(4) 0.7067(4) 0.0532(3) 0.0318(10) Uani 1 1 d . . .
C3B C 0.3804(3) 0.8265(4) 0.0729(3) 0.0301(10) Uani 1 1 d . . .
C4B C 0.7163(3) 0.9806(3) 0.3901(3) 0.0249(9) Uani 1 1 d . . .
H4BA H 0.7238 1.0467 0.3773 0.030 Uiso 1 1 calc R . .
C5B C 0.8219(4) 0.9775(4) 0.4036(3) 0.0313(10) Uani 1 1 d . . .
C6B C 0.6716(4) 0.9636(4) 0.4658(3) 0.0311(10) Uani 1 1 d . . .
C7B C 0.4808(3) 1.0717(3) 0.2559(3) 0.0285(10) Uani 1 1 d . . .
H7BA H 0.4058 1.0261 0.2302 0.034 Uiso 1 1 calc R . .
C8B C 0.5205(4) 1.1428(4) 0.1980(3) 0.0389(12) Uani 1 1 d . . .
C9B C 0.4894(4) 1.1253(4) 0.3392(3) 0.0362(11) Uani 1 1 d . . .
C10B C 0.3532(3) 0.8140(4) 0.3471(3) 0.0284(10) Uani 1 1 d . . .
H10B H 0.3878 0.8776 0.3871 0.034 Uiso 1 1 calc R . .
C11B C 0.3427(4) 0.7292(4) 0.3933(3) 0.0359(11) Uani 1 1 d . . .
C12B C 0.2462(4) 0.8026(4) 0.2975(3) 0.0369(11) Uani 1 1 d . . .
Cr1 Cr 0.42525(6) 0.49252(5) 0.25780(5) 0.02957(19) Uani 1 1 d . . .
Cr2 Cr 0.66111(5) 0.80737(5) 0.21530(4) 0.01922(16) Uani 1 1 d . . .
F1A F 0.9433(2) 0.6707(2) 0.3421(2) 0.0482(8) Uani 1 1 d . . .
F2A F 0.9847(2) 0.7831(2) 0.26583(19) 0.0387(7) Uani 1 1 d . . .
F3A F 0.9565(2) 0.8157(2) 0.38276(18) 0.0442(7) Uani 1 1 d . . .
F4A F 0.7360(3) 0.5392(2) 0.2554(2) 0.0523(9) Uani 1 1 d . . .
F5A F 0.6789(2) 0.6054(2) 0.16003(19) 0.0414(7) Uani 1 1 d . . .
F6A F 0.8300(2) 0.6050(2) 0.1744(2) 0.0419(7) Uani 1 1 d . . .
F7A F 0.7539(3) 1.0288(3) -0.01830(18) 0.0459(8) Uani 1 1 d . . .
F8A F 0.8641(2) 0.9761(2) 0.04101(18) 0.0413(7) Uani 1 1 d . . .
F9A F 0.7094(3) 0.8735(2) -0.02525(18) 0.0470(8) Uani 1 1 d . . .
F10A F 0.7371(3) 1.1232(2) 0.11393(19) 0.0458(8) Uani 1 1 d . . .
F11A F 0.7426(3) 1.0595(2) 0.22264(18) 0.0420(7) Uani 1 1 d . . .
F12A F 0.8765(2) 1.1091(2) 0.1723(2) 0.0467(8) Uani 1 1 d . . .
F13A F 0.8741(3) 0.6748(2) -0.09568(19) 0.0513(8) Uani 1 1 d . . .
F14A F 0.7847(3) 0.6104(2) -0.0106(2) 0.0496(8) Uani 1 1 d . . .
F15A F 0.7577(2) 0.7213(2) -0.07261(19) 0.0449(7) Uani 1 1 d . . .
F16A F 1.0647(3) 0.7671(3) 0.0084(2) 0.0573(9) Uani 1 1 d . . .
F17A F 1.0727(2) 0.8247(3) 0.1306(2) 0.0507(8) Uani 1 1 d . . .
F18A F 0.9867(3) 0.6701(3) 0.0840(2) 0.0562(9) Uani 1 1 d . . .
F19A F 1.2183(2) 1.1293(3) 0.34608(19) 0.0547(9) Uani 1 1 d . . .
F20A F 1.0738(3) 1.1460(2) 0.3235(2) 0.0495(8) Uani 1 1 d . . .
F21A F 1.0859(2) 1.0287(3) 0.38181(17) 0.0493(8) Uani 1 1 d . . .
F22A F 1.2228(2) 1.0915(3) 0.1883(2) 0.0578(10) Uani 1 1 d . . .
F23A F 1.0731(2) 1.0081(2) 0.10160(17) 0.0451(8) Uani 1 1 d . . .
F24A F 1.1047(3) 1.1474(2) 0.1709(2) 0.0541(9) Uani 1 1 d . . .
F1B F 0.3751(2) 0.6343(2) 0.0054(2) 0.0499(8) Uani 1 1 d . . .
F2B F 0.5146(3) 0.7601(2) 0.00599(18) 0.0453(8) Uani 1 1 d . . .
F3B F 0.5196(2) 0.6659(2) 0.09367(17) 0.0404(7) Uani 1 1 d . . .
F4B F 0.2940(2) 0.7685(2) 0.0161(2) 0.0483(8) Uani 1 1 d . . .
F5B F 0.3551(2) 0.8745(2) 0.12881(17) 0.0378(7) Uani 1 1 d . . .
F6B F 0.4422(2) 0.8949(2) 0.03801(18) 0.0399(7) Uani 1 1 d . . .
F7B F 0.8924(2) 1.0463(3) 0.46571(18) 0.0476(8) Uani 1 1 d . . .
F8B F 0.8176(2) 0.8901(2) 0.41941(19) 0.0433(7) Uani 1 1 d . . .
F9B F 0.8566(2) 0.9921(2) 0.33710(16) 0.0371(7) Uani 1 1 d . . .
F10B F 0.7314(2) 1.0356(3) 0.52959(18) 0.0492(8) Uani 1 1 d . . .
F11B F 0.5765(2) 0.9641(2) 0.44773(17) 0.0375(7) Uani 1 1 d . . .
F12B F 0.6606(2) 0.8788(2) 0.48816(18) 0.0419(7) Uani 1 1 d . . .
F13B F 0.4670(3) 1.1975(3) 0.1843(2) 0.0549(9) Uani 1 1 d . . .
F14B F 0.6208(3) 1.2058(3) 0.2270(2) 0.0601(10) Uani 1 1 d . . .
F15B F 0.5105(3) 1.0929(3) 0.1265(2) 0.0546(9) Uani 1 1 d . . .
F16B F 0.4348(3) 1.1789(3) 0.3344(2) 0.0567(9) Uani 1 1 d . . .
F17B F 0.4517(3) 1.0598(2) 0.3867(2) 0.0518(9) Uani 1 1 d . . .
F18B F 0.5866(3) 1.1850(3) 0.3793(2) 0.0701(12) Uani 1 1 d . . .
F19B F 0.2979(3) 0.7313(3) 0.4534(2) 0.0544(9) Uani 1 1 d . . .
F20B F 0.2888(3) 0.6404(2) 0.3463(2) 0.0508(8) Uani 1 1 d . . .
F21B F 0.4384(3) 0.7344(3) 0.4275(2) 0.0520(8) Uani 1 1 d . . .
F22B F 0.1797(2) 0.7873(3) 0.3443(2) 0.0567(9) Uani 1 1 d . . .
F23B F 0.2575(2) 0.8862(2) 0.2688(2) 0.0484(8) Uani 1 1 d . . .
F24B F 0.2031(2) 0.7295(3) 0.2338(2) 0.0510(8) Uani 1 1 d . . .
O3 O 0.5858(2) 0.6961(2) 0.27345(18) 0.0266(7) Uani 1 1 d . . .
O2 O 0.2681(3) 0.5574(3) 0.1657(2) 0.0427(9) Uani 1 1 d . . .
O1 O 0.4703(3) 0.4362(3) 0.0994(3) 0.0559(12) Uani 1 1 d . . .
O10 O 0.7954(2) 0.7875(2) 0.23625(18) 0.0218(6) Uani 1 1 d . . .
O9 O 0.7500(2) 0.8947(2) 0.14750(17) 0.0212(6) Uani 1 1 d . . .
O8 O 0.8658(2) 0.7860(2) 0.09307(18) 0.0264(7) Uani 1 1 d . . .
O7 O 0.9691(2) 0.9688(2) 0.21838(18) 0.0246(6) Uani 1 1 d . . .
O11 O 0.5266(2) 0.8319(2) 0.17572(17) 0.0214(6) Uani 1 1 d . . .
O4 O 0.6455(2) 0.9076(2) 0.32268(17) 0.0222(6) Uani 1 1 d . . .
O5 O 0.5375(2) 1.0174(2) 0.2667(2) 0.0308(7) Uani 1 1 d . . .
O6 O 0.4142(2) 0.8152(2) 0.29254(19) 0.0294(7) Uani 1 1 d . . .
C28A C -0.0197(8) 0.5318(12) 0.8058(8) 0.130(5) Uani 0.820(7) 1 d PDU A 1
H28A H -0.0678 0.5095 0.8416 0.156 Uiso 0.820(7) 1 calc PR A 1
H28B H -0.0219 0.4725 0.7739 0.156 Uiso 0.820(7) 1 calc PR A 1
Cl1A Cl 0.1048(4) 0.6012(3) 0.8655(3) 0.147(2) Uani 0.820(7) 1 d PDU A 1
Cl2A Cl -0.0622(3) 0.5984(5) 0.7382(3) 0.171(3) Uani 0.820(7) 1 d PDU A 1
C28Z C 0.050(3) 0.624(4) 0.775(4) 0.150(8) Uani 0.180(7) 1 d PDU A 2
H28C H 0.0172 0.6173 0.8215 0.180 Uiso 0.180(7) 1 calc PR A 2
H28D H 0.0635 0.6898 0.7605 0.180 Uiso 0.180(7) 1 calc PR A 2
Cl1Z Cl 0.167(2) 0.611(3) 0.803(2) 0.230(12) Uani 0.180(7) 1 d PDU A 2
Cl2Z Cl -0.034(2) 0.533(3) 0.691(2) 0.237(11) Uani 0.180(7) 1 d PDU A 2
C28B C 0.163(3) 0.7187(18) 0.6643(13) 0.184(8) Uani 0.466(8) 1 d PDU B 3
H28E H 0.2324 0.7715 0.6944 0.221 Uiso 0.466(8) 1 calc PR B 3
H28F H 0.1109 0.7204 0.6933 0.221 Uiso 0.466(8) 1 calc PR B 3
Cl1B Cl 0.1295(6) 0.7374(5) 0.5637(5) 0.095(2) Uani 0.466(8) 1 d PDU B 3
Cl2B Cl 0.1678(7) 0.6049(6) 0.6606(6) 0.150(3) Uani 0.466(8) 1 d PDU B 3
C28Y C 0.126(3) 0.6552(12) 0.6588(16) 0.189(7) Uani 0.534(8) 1 d PDU B 4
H28G H 0.0923 0.6721 0.6997 0.227 Uiso 0.534(8) 1 calc PR B 4
H28H H 0.1966 0.6645 0.6881 0.227 Uiso 0.534(8) 1 calc PR B 4
Cl1Y Cl 0.1344(14) 0.7309(11) 0.5885(13) 0.270(7) Uani 0.534(8) 1 d PDU B 4
Cl2Y Cl 0.0512(7) 0.5312(6) 0.6096(7) 0.181(4) Uani 0.534(8) 1 d PDU B 4

loop_
_atom_site_aniso_label
_atom_site_aniso_U_11
_atom_site_aniso_U_22
_atom_site_aniso_U_33
_atom_site_aniso_U_23
_atom_site_aniso_U_13
_atom_site_aniso_U_12
Al2 0.0177(6) 0.0271(6) 0.0179(6) 0.0078(5) 0.0066(4) 0.0105(5)
Al1 0.0232(6) 0.0324(7) 0.0188(6) 0.0096(5) 0.0086(5) 0.0173(5)
C7 0.039(3) 0.023(2) 0.049(3) 0.007(2) 0.015(2) 0.010(2)
C12 0.040(3) 0.027(2) 0.042(3) 0.011(2) 0.005(2) 0.012(2)
C11 0.046(3) 0.026(3) 0.050(3) 0.007(2) 0.006(2) 0.012(2)
C10 0.040(3) 0.030(3) 0.051(3) 0.017(2) 0.012(2) 0.007(2)
C9 0.045(3) 0.038(3) 0.046(3) 0.023(2) 0.024(2) 0.014(2)
C8 0.050(3) 0.035(3) 0.030(3) 0.015(2) 0.015(2) 0.012(2)
C6 0.044(3) 0.034(3) 0.032(3) 0.011(2) 0.008(2) 0.009(2)
C1 0.061(4) 0.042(3) 0.026(3) 0.015(2) 0.005(2) 0.007(3)
C2 0.065(4) 0.047(3) 0.025(3) 0.011(2) 0.006(3) -0.004(3)
C3 0.052(4) 0.084(5) 0.042(4) 0.012(4) 0.002(3) 0.000(4)
C4 0.051(4) 0.093(6) 0.055(4) 0.016(4) 0.007(3) 0.030(4)
C5 0.050(3) 0.055(4) 0.038(3) 0.007(3) 0.006(2) 0.020(3)
C15 0.035(2) 0.028(2) 0.021(2) 0.0030(18) 0.0072(18) 0.0123(19)
C14 0.037(3) 0.025(2) 0.032(3) 0.0041(19) 0.011(2) 0.0066(19)
C13 0.037(3) 0.031(3) 0.038(3) -0.001(2) 0.009(2) 0.007(2)
C1A 0.021(2) 0.030(2) 0.032(2) 0.0161(19) 0.0085(17) 0.0131(17)
C2A 0.028(2) 0.050(3) 0.039(3) 0.024(2) 0.009(2) 0.022(2)
C3A 0.035(2) 0.029(2) 0.050(3) 0.016(2) 0.017(2) 0.018(2)
C4A 0.028(2) 0.037(2) 0.022(2) 0.0194(19) 0.0116(17) 0.0189(18)
C5A 0.036(2) 0.047(3) 0.025(2) 0.020(2) 0.0137(19) 0.026(2)
C6A 0.037(2) 0.034(3) 0.031(2) 0.018(2) 0.0174(19) 0.022(2)
C7A 0.028(2) 0.034(2) 0.025(2) 0.0029(19) 0.0086(18) 0.0139(18)
C8A 0.042(3) 0.037(3) 0.028(3) 0.001(2) 0.008(2) 0.015(2)
C9A 0.034(3) 0.050(3) 0.039(3) 0.004(2) 0.016(2) 0.023(2)
C10A 0.019(2) 0.033(2) 0.022(2) 0.0070(18) 0.0036(16) 0.0066(17)
C11A 0.032(2) 0.050(3) 0.026(3) 0.008(2) 0.0046(19) 0.011(2)
C12A 0.030(2) 0.041(3) 0.028(3) 0.006(2) 0.0111(19) 0.002(2)
C1B 0.0210(19) 0.037(2) 0.016(2) 0.0086(17) 0.0034(15) 0.0131(17)
C2B 0.029(2) 0.040(3) 0.023(2) 0.007(2) 0.0000(18) 0.015(2)
C3B 0.027(2) 0.042(3) 0.023(2) 0.011(2) 0.0017(17) 0.0173(19)
C4B 0.032(2) 0.029(2) 0.016(2) 0.0044(17) 0.0072(16) 0.0145(18)
C5B 0.028(2) 0.043(3) 0.022(2) 0.004(2) 0.0061(17) 0.0134(19)
C6B 0.031(2) 0.044(3) 0.021(2) 0.004(2) 0.0078(18) 0.018(2)
C7B 0.028(2) 0.033(2) 0.032(2) 0.013(2) 0.0103(18) 0.0187(19)
C8B 0.049(3) 0.037(3) 0.044(3) 0.016(2) 0.022(2) 0.026(2)
C9B 0.039(3) 0.041(3) 0.036(3) 0.015(2) 0.013(2) 0.022(2)
C10B 0.021(2) 0.037(3) 0.033(3) 0.011(2) 0.0103(17) 0.0152(18)
C11B 0.034(2) 0.048(3) 0.031(3) 0.013(2) 0.013(2) 0.020(2)
C12B 0.026(2) 0.045(3) 0.044(3) 0.012(2) 0.009(2) 0.018(2)
Cr1 0.0320(4) 0.0226(4) 0.0313(4) 0.0061(3) 0.0099(3) 0.0078(3)
Cr2 0.0180(3) 0.0266(4) 0.0178(3) 0.0094(3) 0.0068(2) 0.0121(3)
F1A 0.0392(16) 0.058(2) 0.062(2) 0.0349(17) 0.0096(14) 0.0328(15)
F2A 0.0238(13) 0.0526(18) 0.0461(18) 0.0209(14) 0.0109(12) 0.0196(12)
F3A 0.0373(16) 0.059(2) 0.0328(17) 0.0107(14) -0.0008(12) 0.0210(14)
F4A 0.065(2) 0.0345(17) 0.066(2) 0.0248(16) 0.0287(18) 0.0208(15)
F5A 0.0328(15) 0.0376(16) 0.0473(18) -0.0012(13) 0.0028(13) 0.0138(12)
F6A 0.0444(17) 0.0384(16) 0.0542(19) 0.0099(14) 0.0192(14) 0.0256(13)
F7A 0.063(2) 0.068(2) 0.0327(16) 0.0340(15) 0.0261(14) 0.0428(17)
F8A 0.0383(15) 0.071(2) 0.0332(16) 0.0249(14) 0.0229(13) 0.0321(15)
F9A 0.058(2) 0.059(2) 0.0273(16) 0.0074(14) 0.0133(14) 0.0269(16)
F10A 0.067(2) 0.0481(18) 0.0425(18) 0.0253(15) 0.0174(15) 0.0405(16)
F11A 0.064(2) 0.0428(17) 0.0326(16) 0.0148(13) 0.0229(14) 0.0292(15)
F12A 0.0368(16) 0.0344(16) 0.066(2) 0.0091(15) 0.0120(15) 0.0127(13)
F13A 0.064(2) 0.054(2) 0.0334(17) -0.0071(14) 0.0154(15) 0.0239(16)
F14A 0.056(2) 0.0347(17) 0.0393(18) -0.0010(13) 0.0059(14) 0.0046(14)
F15A 0.0389(16) 0.0485(18) 0.0359(17) -0.0013(14) -0.0024(13) 0.0147(14)
F16A 0.0426(18) 0.082(3) 0.058(2) 0.0051(18) 0.0259(16) 0.0328(17)
F17A 0.0372(16) 0.069(2) 0.0458(19) -0.0060(16) -0.0021(14) 0.0310(15)
F18A 0.0495(19) 0.055(2) 0.079(3) 0.0177(19) 0.0202(18) 0.0347(16)
F19A 0.0304(15) 0.071(2) 0.0319(17) -0.0044(15) -0.0017(12) -0.0025(14)
F20A 0.058(2) 0.0471(19) 0.0356(17) -0.0059(14) 0.0062(14) 0.0201(15)
F21A 0.0452(18) 0.075(2) 0.0203(15) 0.0167(14) 0.0077(12) 0.0166(16)
F22A 0.0255(15) 0.085(3) 0.0441(19) 0.0123(17) 0.0174(13) 0.0006(15)
F23A 0.0397(16) 0.060(2) 0.0223(15) 0.0049(13) 0.0126(12) 0.0063(14)
F24A 0.073(2) 0.0421(18) 0.046(2) 0.0234(15) 0.0246(17) 0.0158(16)
F1B 0.0380(16) 0.053(2) 0.0427(19) -0.0119(15) -0.0040(13) 0.0136(14)
F2B 0.0567(19) 0.057(2) 0.0325(16) 0.0149(14) 0.0238(14) 0.0279(16)
F3B 0.0516(18) 0.0511(18) 0.0273(15) 0.0032(13) 0.0033(12) 0.0346(15)
F4B 0.0374(16) 0.0542(19) 0.0424(18) 0.0085(15) -0.0130(13) 0.0200(14)
F5B 0.0373(15) 0.0560(18) 0.0343(16) 0.0157(13) 0.0106(12) 0.0322(14)
F6B 0.0467(17) 0.0498(18) 0.0330(16) 0.0238(13) 0.0137(13) 0.0256(14)
F7B 0.0288(15) 0.072(2) 0.0281(16) -0.0057(14) -0.0022(11) 0.0141(14)
F8B 0.0396(16) 0.062(2) 0.0472(19) 0.0237(15) 0.0161(13) 0.0351(15)
F9B 0.0291(14) 0.0595(19) 0.0240(14) 0.0063(13) 0.0096(11) 0.0188(13)
F10B 0.0442(17) 0.071(2) 0.0235(15) -0.0093(14) 0.0091(13) 0.0189(15)
F11B 0.0329(14) 0.0591(19) 0.0303(15) 0.0104(13) 0.0135(11) 0.0264(13)
F12B 0.0433(16) 0.062(2) 0.0347(16) 0.0263(14) 0.0194(13) 0.0296(15)
F13B 0.085(3) 0.068(2) 0.049(2) 0.0357(18) 0.0322(18) 0.059(2)
F14B 0.054(2) 0.054(2) 0.071(3) 0.0271(18) 0.0276(18) 0.0135(17)
F15B 0.088(3) 0.059(2) 0.0406(19) 0.0210(16) 0.0357(18) 0.0432(19)
F16B 0.093(3) 0.065(2) 0.053(2) 0.0246(17) 0.0379(19) 0.062(2)
F17B 0.087(3) 0.053(2) 0.0427(19) 0.0244(15) 0.0359(18) 0.0448(19)
F18B 0.053(2) 0.083(3) 0.049(2) -0.0204(19) 0.0089(17) 0.0118(19)
F19B 0.061(2) 0.070(2) 0.0422(19) 0.0222(16) 0.0308(16) 0.0272(18)
F20B 0.062(2) 0.0387(18) 0.051(2) 0.0146(15) 0.0161(16) 0.0183(15)
F21B 0.0455(18) 0.064(2) 0.055(2) 0.0282(17) 0.0101(15) 0.0304(16)
F22B 0.0284(15) 0.083(3) 0.069(2) 0.0171(19) 0.0234(15) 0.0281(16)
F23B 0.0367(16) 0.0528(19) 0.059(2) 0.0162(16) 0.0016(14) 0.0269(14)
F24B 0.0385(17) 0.056(2) 0.049(2) -0.0001(16) -0.0061(14) 0.0205(15)
O3 0.0247(15) 0.0272(16) 0.0243(16) 0.0067(12) 0.0075(12) 0.0064(13)
O2 0.041(2) 0.040(2) 0.045(2) 0.0108(17) 0.0058(16) 0.0160(16)
O1 0.048(2) 0.054(3) 0.052(3) -0.014(2) 0.0227(19) 0.0070(19)
O10 0.0192(13) 0.0279(15) 0.0237(15) 0.0119(12) 0.0076(11) 0.0130(11)
O9 0.0204(14) 0.0326(16) 0.0170(14) 0.0116(12) 0.0074(11) 0.0152(12)
O8 0.0278(15) 0.0302(16) 0.0232(16) 0.0022(13) 0.0088(12) 0.0138(13)
O7 0.0182(14) 0.0301(16) 0.0246(16) 0.0077(12) 0.0068(11) 0.0082(12)
O11 0.0195(13) 0.0328(16) 0.0150(14) 0.0065(12) 0.0038(10) 0.0139(12)
O4 0.0227(14) 0.0315(16) 0.0154(14) 0.0057(12) 0.0045(11) 0.0145(12)
O5 0.0337(17) 0.0344(18) 0.0338(18) 0.0110(14) 0.0114(14) 0.0217(14)
O6 0.0259(15) 0.0395(18) 0.0280(17) 0.0104(14) 0.0119(13) 0.0159(13)
C28A 0.062(7) 0.198(14) 0.123(10) 0.048(10) 0.023(6) 0.045(8)
Cl1A 0.115(3) 0.129(3) 0.156(4) -0.021(3) -0.030(3) 0.049(2)
Cl2A 0.079(2) 0.317(7) 0.136(4) 0.085(4) 0.036(2) 0.091(3)
C28Z 0.073(10) 0.229(15) 0.132(12) 0.054(12) 0.020(10) 0.047(11)
Cl1Z 0.199(18) 0.219(17) 0.202(18) -0.001(17) 0.002(16) 0.050(16)
Cl2Z 0.138(15) 0.35(2) 0.173(17) 0.065(17) 0.025(14) 0.057(16)
C28B 0.157(13) 0.149(14) 0.241(15) 0.096(13) 0.008(13) 0.071(12)
Cl1B 0.071(3) 0.091(4) 0.120(5) 0.032(3) 0.038(3) 0.021(3)
Cl2B 0.162(7) 0.110(5) 0.219(8) 0.031(5) 0.086(6) 0.080(5)
C28Y 0.159(12) 0.152(13) 0.252(14) 0.076(12) 0.009(12) 0.075(11)
Cl1Y 0.189(9) 0.224(10) 0.289(13) 0.049(10) 0.007(10) 0.006(8)
Cl2Y 0.167(7) 0.125(6) 0.274(10) 0.031(6) 0.048(7) 0.091(5)

loop_
_atom_type_symbol
_atom_type_description
_atom_type_scat_dispersion_real
_atom_type_scat_dispersion_imag
_atom_type_scat_source
C C 0.0033 0.0016 'International Tables Vol C Tables 4.2.6.8 and 6.1.1.4'
H H 0.0000 0.0000 'International Tables Vol C Tables 4.2.6.8 and 6.1.1.4'
O O 0.0106 0.0060 'International Tables Vol C Tables 4.2.6.8 and 6.1.1.4'
F F 0.0171 0.0103 'International Tables Vol C Tables 4.2.6.8 and 6.1.1.4'
Al Al 0.0645 0.0514 'International Tables Vol C Tables 4.2.6.8 and 6.1.1.4'
Cl Cl 0.1484 0.1585 'International Tables Vol C Tables 4.2.6.8 and 6.1.1.4'
Cr Cr 0.3209 0.6236 'International Tables Vol C Tables 4.2.6.8 and 6.1.1.4'

loop_
_geom_angle_atom_site_label_1
_geom_angle_atom_site_label_2
_geom_angle_atom_site_label_3
_geom_angle
O8 Al2 O7 121.49(15)
O8 Al2 O10 106.38(15)
O7 Al2 O10 115.11(15)
O8 Al2 O9 115.29(15)
O7 Al2 O9 107.68(15)
O10 Al2 O9 85.31(13)
O6 Al1 O5 119.92(16)
O6 Al1 O4 117.25(16)
O5 Al1 O4 105.88(16)
O6 Al1 O11 102.89(15)
O5 Al1 O11 115.93(16)
O4 Al1 O11 91.78(13)
C12 C7 C8 118.5(5)
C12 C7 C6 120.9(5)
C8 C7 C6 120.4(5)
C12 C7 Cr1 71.6(3)
C8 C7 Cr1 71.8(3)
C6 C7 Cr1 132.3(4)
C7 C12 C11 120.3(5)
C7 C12 Cr1 71.6(3)
C11 C12 Cr1 71.9(3)
C7 C12 H14A 119.9
C11 C12 H14A 119.9
Cr1 C12 H14A 129.0
C10 C11 C12 120.8(5)
C10 C11 Cr1 72.7(3)
C12 C11 Cr1 71.1(3)
C10 C11 H15A 119.6
C12 C11 H15A 119.6
Cr1 C11 H15A 129.0
C11 C10 C9 119.7(5)
C11 C10 Cr1 71.3(3)
C9 C10 Cr1 70.3(3)
C11 C10 H16A 120.1
C9 C10 H16A 120.1
Cr1 C10 H16A 130.9
C10 C9 C8 120.0(5)
C10 C9 Cr1 73.0(3)
C8 C9 Cr1 72.3(3)
C10 C9 H17A 120.0
C8 C9 H17A 120.0
Cr1 C9 H17A 126.6
C9 C8 C7 120.5(5)
C9 C8 Cr1 70.9(3)
C7 C8 Cr1 71.0(3)
C9 C8 H18A 119.8
C7 C8 H18A 119.8
Cr1 C8 H18A 131.1
C5 C6 C1 119.2(5)
C5 C6 C7 120.7(5)
C1 C6 C7 120.1(5)
C2 C1 C6 118.8(6)
C2 C1 H20A 120.6
C6 C1 H20A 120.6
C3 C2 C1 122.1(6)
C3 C2 H21A 119.0
C1 C2 H21A 119.0
C2 C3 C4 119.3(6)
C2 C3 H22A 120.4
C4 C3 H22A 120.4
C3 C4 C5 120.7(7)
C3 C4 H23A 119.6
C5 C4 H23A 119.6
C4 C5 C6 120.0(6)
C4 C5 H24A 120.0
C6 C5 H24A 120.0
O3 C15 Cr1 179.5(5)
O2 C14 Cr1 177.5(4)
O1 C13 Cr1 179.1(5)
O10 C1A C2A 109.9(3)
O10 C1A C3A 111.7(4)
C2A C1A C3A 111.5(4)
O10 C1A H1AA 107.9
C2A C1A H1AA 107.9
C3A C1A H1AA 107.9
F3A C2A F1A 107.4(4)
F3A C2A F2A 107.5(4)
F1A C2A F2A 108.4(4)
F3A C2A C1A 110.9(4)
F1A C2A C1A 111.3(4)
F2A C2A C1A 111.2(4)
F6A C3A F4A 107.7(4)
F6A C3A F5A 107.4(4)
F4A C3A F5A 107.7(4)
F6A C3A C1A 113.9(4)
F4A C3A C1A 110.3(4)
F5A C3A C1A 109.6(4)
O9 C4A C6A 111.8(4)
O9 C4A C5A 109.3(4)
C6A C4A C5A 112.0(4)
O9 C4A H4AA 107.9
C6A C4A H4AA 107.9
C5A C4A H4AA 107.9
F7A C5A F8A 108.9(4)
F7A C5A F9A 107.9(4)
F8A C5A F9A 106.8(4)
F7A C5A C4A 112.7(4)
F8A C5A C4A 110.9(4)
F9A C5A C4A 109.5(4)
F12A C6A F10A 107.8(4)
F12A C6A F11A 108.3(4)
F10A C6A F11A 107.2(4)
F12A C6A C4A 113.3(4)
F10A C6A C4A 111.0(4)
F11A C6A C4A 109.1(4)
O8 C7A C9A 111.4(4)
O8 C7A C8A 107.3(4)
C9A C7A C8A 111.6(4)
O8 C7A H7AA 108.8
C9A C7A H7AA 108.8
C8A C7A H7AA 108.8
F14A C8A F15A 108.6(4)
F14A C8A F13A 108.3(4)
F15A C8A F13A 106.6(4)
F14A C8A C7A 113.4(4)
F15A C8A C7A 109.2(4)
F13A C8A C7A 110.6(4)
F18A C9A F17A 107.7(5)
F18A C9A F16A 107.9(4)
F17A C9A F16A 106.8(4)
F18A C9A C7A 113.4(4)
F17A C9A C7A 110.2(4)
F16A C9A C7A 110.6(4)
O7 C10A C11A 108.5(4)
O7 C10A C12A 109.9(4)
C11A C10A C12A 111.7(4)
O7 C10A H10A 108.9
C11A C10A H10A 108.9
C12A C10A H10A 108.9
F20A C11A F21A 107.2(4)
F20A C11A F19A 108.2(4)
F21A C11A F19A 107.5(4)
F20A C11A C10A 113.1(4)
F21A C11A C10A 109.8(4)
F19A C11A C10A 110.8(4)
F23A C12A F24A 107.3(4)
F23A C12A F22A 107.5(4)
F24A C12A F22A 107.5(4)
F23A C12A C10A 110.5(4)
F24A C12A C10A 112.7(4)
F22A C12A C10A 111.1(4)
O11 C1B C3B 109.6(4)
O11 C1B C2B 110.5(3)
C3B C1B C2B 111.1(4)
O11 C1B H1BA 108.5
C3B C1B H1BA 108.5
C2B C1B H1BA 108.5
F1B C2B F2B 108.2(4)
F1B C2B F3B 107.5(4)
F2B C2B F3B 106.6(4)
F1B C2B C1B 111.5(4)
F2B C2B C1B 113.6(4)
F3B C2B C1B 109.2(4)
F4B C3B F6B 108.4(4)
F4B C3B F5B 108.4(4)
F6B C3B F5B 106.6(4)
F4B C3B C1B 111.5(4)
F6B C3B C1B 112.6(4)
F5B C3B C1B 109.1(4)
O4 C4B C5B 109.1(3)
O4 C4B C6B 108.9(3)
C5B C4B C6B 112.6(4)
O4 C4B H4BA 108.7
C5B C4B H4BA 108.7
C6B C4B H4BA 108.7
F9B C5B F7B 108.0(4)
F9B C5B F8B 107.0(4)
F7B C5B F8B 107.6(4)
F9B C5B C4B 110.2(4)
F7B C5B C4B 111.7(4)
F8B C5B C4B 112.2(4)
F12B C6B F10B 108.6(4)
F12B C6B F11B 107.6(4)
F10B C6B F11B 107.4(4)
F12B C6B C4B 113.1(4)
F10B C6B C4B 111.2(4)
F11B C6B C4B 108.7(4)
O5 C7B C9B 109.2(4)
O5 C7B C8B 108.9(4)
C9B C7B C8B 112.3(4)
O5 C7B H7BA 108.8
C9B C7B H7BA 108.8
C8B C7B H7BA 108.8
F15B C8B F14B 107.6(4)
F15B C8B F13B 107.9(5)
F14B C8B F13B 106.5(4)
F15B C8B C7B 110.0(4)
F14B C8B C7B 112.9(4)
F13B C8B C7B 111.8(4)
F18B C9B F16B 107.0(5)
F18B C9B F17B 107.0(4)
F16B C9B F17B 106.4(4)
F18B C9B C7B 113.2(4)
F16B C9B C7B 113.1(4)
F17B C9B C7B 109.8(4)
O6 C10B C11B 109.2(4)
O6 C10B C12B 108.2(4)
C11B C10B C12B 111.3(4)
O6 C10B H10B 109.4
C11B C10B H10B 109.4
C12B C10B H10B 109.4
F19B C11B F20B 107.1(4)
F19B C11B F21B 106.9(4)
F20B C11B F21B 106.1(4)
F19B C11B C10B 112.4(4)
F20B C11B C10B 114.0(4)
F21B C11B C10B 109.8(4)
F24B C12B F22B 108.0(4)
F24B C12B F23B 107.5(4)
F22B C12B F23B 107.8(4)
F24B C12B C10B 113.2(4)
F22B C12B C10B 111.0(4)
F23B C12B C10B 109.1(4)
C15 Cr1 C14 88.3(2)
C15 Cr1 C13 89.3(2)
C14 Cr1 C13 90.2(2)
C15 Cr1 C9 122.8(2)
C14 Cr1 C9 88.9(2)
C13 Cr1 C9 147.9(2)
C15 Cr1 C7 91.0(2)
C14 Cr1 C7 150.8(2)
C13 Cr1 C7 119.0(2)
C9 Cr1 C7 67.2(2)
C15 Cr1 C12 115.0(2)
C14 Cr1 C12 156.64(19)
C13 Cr1 C12 90.3(2)
C9 Cr1 C12 78.5(2)
C7 Cr1 C12 36.83(19)
C15 Cr1 C8 95.2(2)
C14 Cr1 C8 113.8(2)
C13 Cr1 C8 155.7(2)
C9 Cr1 C8 36.8(2)
C7 Cr1 C8 37.3(2)
C12 Cr1 C8 66.1(2)
C15 Cr1 C11 151.7(2)
C14 Cr1 C11 119.8(2)
C13 Cr1 C11 87.3(2)
C9 Cr1 C11 65.7(2)
C7 Cr1 C11 66.50(19)
C12 Cr1 C11 36.97(19)
C8 Cr1 C11 77.5(2)
C15 Cr1 C10 159.3(2)
C14 Cr1 C10 92.2(2)
C13 Cr1 C10 111.4(2)
C9 Cr1 C10 36.6(2)
C7 Cr1 C10 78.54(19)
C12 Cr1 C10 65.9(2)
C8 Cr1 C10 65.7(2)
C11 Cr1 C10 36.0(2)
O10 Cr2 O9 74.29(11)
O10 Cr2 O3 94.72(12)
O9 Cr2 O3 165.85(12)
O10 Cr2 O11 171.07(11)
O9 Cr2 O11 97.91(11)
O3 Cr2 O11 92.27(12)
O10 Cr2 O4 116.16(11)
O9 Cr2 O4 109.67(11)
O3 Cr2 O4 83.00(11)
O11 Cr2 O4 70.21(10)
C15 O3 Cr2 147.2(3)
C1A O10 Al2 133.4(3)
C1A O10 Cr2 124.2(2)
Al2 O10 Cr2 100.42(14)
C4A O9 Al2 133.5(2)
C4A O9 Cr2 126.6(2)
Al2 O9 Cr2 99.87(13)
C7A O8 Al2 145.6(3)
C10A O7 Al2 143.6(3)
C1B O11 Al1 122.1(2)
C1B O11 Cr2 125.5(3)
Al1 O11 Cr2 102.61(13)
C4B O4 Al1 126.2(3)
C4B O4 Cr2 135.0(2)
Al1 O4 Cr2 94.77(12)
C7B O5 Al1 141.2(3)
C10B O6 Al1 137.8(3)
Cl1A C28A Cl2A 111.8(9)
Cl1A C28A H28A 109.3
Cl2A C28A H28A 109.3
Cl1A C28A H28B 109.3
Cl2A C28A H28B 109.3
H28A C28A H28B 107.9
Cl2Z C28Z Cl1Z 108.9(16)
Cl2Z C28Z H28C 109.9
Cl1Z C28Z H28C 109.9
Cl2Z C28Z H28D 109.9
Cl1Z C28Z H28D 109.9
H28C C28Z H28D 108.3
Cl2B C28B Cl1B 108.3(13)
Cl2B C28B H28E 110.0
Cl1B C28B H28E 110.0
Cl2B C28B H28F 110.0
Cl1B C28B H28F 110.0
H28E C28B H28F 108.4
Cl1Y C28Y Cl2Y 110.0(14)
Cl1Y C28Y H28G 109.7
Cl2Y C28Y H28G 109.7
Cl1Y C28Y H28H 109.7
Cl2Y C28Y H28H 109.7
H28G C28Y H28H 108.2

loop_
_geom_bond_atom_site_label_1
_geom_bond_atom_site_label_2
_geom_bond_distance
Al2 O8 1.698(3)
Al2 O7 1.699(3)
Al2 O10 1.816(3)
Al2 O9 1.826(3)
Al1 O6 1.713(3)
Al1 O5 1.715(3)
Al1 O4 1.767(3)
Al1 O11 1.828(3)
C7 C12 1.403(7)
C7 C8 1.422(8)
C7 C6 1.497(7)
C7 Cr1 2.221(6)
C12 C11 1.412(7)
C12 Cr1 2.221(5)
C12 H14A 0.9500
C11 C10 1.385(8)
C11 Cr1 2.232(5)
C11 H15A 0.9500
C10 C9 1.404(8)
C10 Cr1 2.250(5)
C10 H16A 0.9500
C9 C8 1.405(8)
C9 Cr1 2.214(5)
C9 H17A 0.9500
C8 Cr1 2.232(5)
C8 H18A 0.9500
C6 C5 1.393(8)
C6 C1 1.408(8)
C1 C2 1.393(9)
C1 H20A 0.9500
C2 C3 1.356(11)
C2 H21A 0.9500
C3 C4 1.386(11)
C3 H22A 0.9500
C4 C5 1.388(9)
C4 H23A 0.9500
C5 H24A 0.9500
C15 O3 1.194(5)
C15 Cr1 1.768(5)
C14 O2 1.152(6)
C14 Cr1 1.858(6)
C13 O1 1.138(6)
C13 Cr1 1.881(5)
C1A O10 1.404(5)
C1A C2A 1.527(6)
C1A C3A 1.539(7)
C1A H1AA 1.0000
C2A F3A 1.333(6)
C2A F1A 1.338(6)
C2A F2A 1.343(6)
C3A F6A 1.330(6)
C3A F4A 1.330(6)
C3A F5A 1.335(6)
C4A O9 1.416(5)
C4A C6A 1.531(7)
C4A C5A 1.535(6)
C4A H4AA 1.0000
C5A F7A 1.316(5)
C5A F8A 1.328(5)
C5A F9A 1.336(6)
C6A F12A 1.329(5)
C6A F10A 1.330(5)
C6A F11A 1.331(5)
C7A O8 1.378(5)
C7A C9A 1.535(7)
C7A C8A 1.537(7)
C7A H7AA 1.0000
C8A F14A 1.319(6)
C8A F15A 1.335(6)
C8A F13A 1.345(6)
C9A F18A 1.318(7)
C9A F17A 1.328(6)
C9A F16A 1.334(6)
C10A O7 1.375(5)
C10A C11A 1.530(7)
C10A C12A 1.533(6)
C10A H10A 1.0000
C11A F20A 1.325(7)
C11A F21A 1.326(6)
C11A F19A 1.340(6)
C12A F23A 1.327(6)
C12A F24A 1.333(7)
C12A F22A 1.343(6)
C1B O11 1.416(5)
C1B C3B 1.534(6)
C1B C2B 1.534(6)
C1B H1BA 1.0000
C2B F1B 1.321(5)
C2B F2B 1.322(6)
C2B F3B 1.345(5)
C3B F4B 1.322(5)
C3B F6B 1.335(5)
C3B F5B 1.339(6)
C4B O4 1.406(5)
C4B C5B 1.515(6)
C4B C6B 1.545(6)
C4B H4BA 1.0000
C5B F9B 1.321(5)
C5B F7B 1.327(5)
C5B F8B 1.340(6)
C6B F12B 1.315(6)
C6B F10B 1.329(6)
C6B F11B 1.345(5)
C7B O5 1.363(5)
C7B C9B 1.523(7)
C7B C8B 1.530(7)
C7B H7BA 1.0000
C8B F15B 1.321(6)
C8B F14B 1.332(6)
C8B F13B 1.335(6)
C9B F18B 1.321(6)
C9B F16B 1.328(6)
C9B F17B 1.337(6)
C10B O6 1.397(5)
C10B C11B 1.519(7)
C10B C12B 1.533(6)
C10B H10B 1.0000
C11B F19B 1.317(6)
C11B F20B 1.330(6)
C11B F21B 1.352(6)
C12B F24B 1.323(6)
C12B F22B 1.329(6)
C12B F23B 1.344(6)
Cr2 O10 2.040(3)
Cr2 O9 2.046(3)
Cr2 O3 2.048(3)
Cr2 O11 2.103(3)
Cr2 O4 2.371(3)
C28A Cl1A 1.712(11)
C28A Cl2A 1.751(12)
C28A H28A 0.9900
C28A H28B 0.9900
C28Z Cl2Z 1.736(18)
C28Z Cl1Z 1.746(18)
C28Z H28C 0.9900
C28Z H28D 0.9900
C28B Cl2B 1.732(17)
C28B Cl1B 1.748(17)
C28B H28E 0.9900
C28B H28F 0.9900
C28Y Cl1Y 1.697(16)
C28Y Cl2Y 1.764(16)
C28Y H28G 0.9900
C28Y H28H 0.9900
